data_4328065
loop_
_publ_author_name
'George J. Sopasis'
'Maria Orfanoudaki'
'Pavlos Zarmpas'
'Aggelos Philippidis'
'Milosz Siczek'
'Tadeusz Lis'
'James R. O'Brien'
'Constantinos J. Milios'

_publ_section_title
;
 2-Aminoisobutyric Acid in Co(II) and Co(II)/Ln(III) Chemistry:
 Homometallic and Heterometallic Clusters
;
_journal_name_full 'Inorganic Chemistry'
_journal_page_first 1170
_journal_page_last 1179
_journal_paper_doi 10.1021/ic2024007
_journal_volume 51
_journal_year 2012
_chemical_formula_moiety
;        
'C36 H69 Co6 N15 O24 Pr, N5 O15 Pr, 0.41398 (Pr (N O3)3 (Cl O4)0.5/(H2 O)1.5), 
0.58602 (Co (N O3)3 (H2 O)),0.20699 (Cl O4), 0.25 (H2 O)'  
;
_chemical_formula_sum 'C36 H71.91 Cl0.416 Co6.584 N23 O51.12 Pr2.416'
_chemical_formula_weight 2388.08
_chemical_name_systematic
; 
 ? 
;
_space_group_IT_number 176
_symmetry_cell_setting hexagonal
_symmetry_space_group_name_Hall '-P 6c'
_symmetry_space_group_name_H-M 'P 63/m'
_atom_sites_solution_hydrogens geom
_atom_sites_solution_primary direct
_atom_sites_solution_secondary difmap
_audit_creation_method SHELXL-97
_cell_angle_alpha 90.00
_cell_angle_beta 90.00
_cell_angle_gamma 120.00
_cell_formula_units_Z 2
_cell_length_a 14.972(4)
_cell_length_b 14.972(4)
_cell_length_c 22.300(9)
_cell_measurement_reflns_used 10450
_cell_measurement_temperature 100(2)
_cell_measurement_theta_max 30.06
_cell_measurement_theta_min 2.72
_cell_volume 4329(2)
_computing_cell_refinement 'CrysAlis CCD, Oxford Diffraction Ltd.'
_computing_data_collection 'CrysAlis RED, Oxford Diffraction Ltd.'
_computing_data_reduction 'CrysAlis RED, Oxford Diffraction Ltd.'
_computing_structure_refinement 'SHELXL-97 (Sheldrick, 2008)'
_computing_structure_solution 'SHELXS-97 (Sheldrick, 2008)'
_diffrn_ambient_temperature 100(2)
_diffrn_measured_fraction_theta_full 0.998
_diffrn_measured_fraction_theta_max 0.997
_diffrn_measurement_device_type 'Xcalibur PX with CCD Onyx camera'
_diffrn_measurement_method '\f and \w'
_diffrn_radiation_monochromator graphite
_diffrn_radiation_source 'fine-focus sealed tube'
_diffrn_radiation_type MoK\a
_diffrn_radiation_wavelength 0.71073
_diffrn_reflns_av_R_equivalents 0.0268
_diffrn_reflns_av_sigmaI/netI 0.0272
_diffrn_reflns_limit_h_max 11
_diffrn_reflns_limit_h_min -19
_diffrn_reflns_limit_k_max 12
_diffrn_reflns_limit_k_min -19
_diffrn_reflns_limit_l_max 29
_diffrn_reflns_limit_l_min -31
_diffrn_reflns_number 15892
_diffrn_reflns_theta_full 26.50
_diffrn_reflns_theta_max 30.06
_diffrn_reflns_theta_min 2.72
_exptl_absorpt_coefficient_mu 2.679
_exptl_absorpt_correction_T_max 0.604
_exptl_absorpt_correction_T_min 0.397
_exptl_absorpt_correction_type analytical
_exptl_absorpt_process_details
;
CrysAlis RED, Oxford Diffraction Ltd.,
Version 1.171.32.5
Analytical numeric absorption correction using a 
multifaceted crystal model based on expressions
 derived by R.C. Clark & J.S. Reid.
(Clark, R. C. & Reid, J. S. (1995). Acta Cryst. A51, 887-897)
;
_exptl_crystal_colour 'pale red'
_exptl_crystal_density_diffrn 1.832
_exptl_crystal_description plate
_exptl_crystal_F_000 2370
_exptl_crystal_size_max 0.51
_exptl_crystal_size_mid 0.25
_exptl_crystal_size_min 0.23
_refine_diff_density_max 0.715
_refine_diff_density_min -0.555
_refine_diff_density_rms 0.088
_refine_ls_extinction_method none
_refine_ls_goodness_of_fit_ref 1.060
_refine_ls_hydrogen_treatment constr
_refine_ls_matrix_type full
_refine_ls_number_parameters 274
_refine_ls_number_reflns 4326
_refine_ls_number_restraints 8
_refine_ls_restrained_S_all 1.059
_refine_ls_R_factor_all 0.0600
_refine_ls_R_factor_gt 0.0323
_refine_ls_shift/su_max 0.001
_refine_ls_shift/su_mean 0.000
_refine_ls_structure_factor_coef Fsqd
_refine_ls_weighting_details 'calc w=1/[\s^2^(Fo^2^)+(0.0537P)^2^+1.1158P] where P=(Fo^2^+2Fc^2^)/3'
_refine_ls_weighting_scheme calc
_refine_ls_wR_factor_gt 0.0898
_refine_ls_wR_factor_ref 0.1003
_reflns_number_gt 2806
_reflns_number_total 4326
_reflns_threshold_expression >2sigma(I)
_cod_data_source_file ic2024007_si_002_04.cif
_cod_data_source_block complex_4
_cod_database_code 4328065

loop_
_symmetry_equiv_pos_as_xyz
'x, y, z'
'-y, x-y, z'
'-x+y, -x, z'
'-x, -y, z+1/2'
'y, -x+y, z+1/2'
'x-y, x, z+1/2'
'-x, -y, -z'
'y, -x+y, -z'
'x-y, x, -z'
'x, y, -z-1/2'
'-y, x-y, -z-1/2'
'-x+y, -x, -z-1/2'

loop_
_atom_site_label
_atom_site_type_symbol
_atom_site_fract_x
_atom_site_fract_y
_atom_site_fract_z
_atom_site_U_iso_or_equiv
_atom_site_adp_type
_atom_site_occupancy
_atom_site_symmetry_multiplicity
_atom_site_calc_flag
_atom_site_refinement_flags
_atom_site_disorder_group
Pr1 Pr 0.3333 0.6667 0.7500 0.03034(11) Uani 1 6 d S .
Co Co 0.57137(3) 0.81561(3) 0.82613(3) 0.04894(15) Uani 1 1 d . .
O1 O 0.50511(19) 0.82726(19) 0.7500 0.0391(8) Uani 1 2 d S .
H1 H 0.4983 0.8904 0.7500 0.047 Uiso 1 2 calc SR .
O12 O 0.44921(15) 0.66254(15) 0.82803(11) 0.0416(5) Uani 1 1 d . .
O22 O 0.37437(17) 0.51556(18) 0.87981(14) 0.0564(7) Uani 1 1 d . .
N12 N 0.6196(3) 0.7503(3) 0.8918(2) 0.0942(15) Uani 1 1 d . .
H12A H 0.6744 0.7454 0.8770 0.113 Uiso 1 1 calc R .
H12B H 0.6431 0.7941 0.9243 0.113 Uiso 1 1 calc R .
C12 C 0.4468(2) 0.6045(2) 0.87018(19) 0.0487(9) Uani 1 1 d . .
C22 C 0.5398(3) 0.6470(3) 0.9129(2) 0.0567(10) Uani 1 1 d . .
C32 C 0.5054(4) 0.6584(5) 0.9734(3) 0.1043(19) Uani 1 1 d . .
H32A H 0.4819 0.7088 0.9718 0.156 Uiso 1 1 calc R .
H32B H 0.5631 0.6822 1.0016 0.156 Uiso 1 1 calc R .
H32C H 0.4486 0.5916 0.9867 0.156 Uiso 1 1 calc R .
C42 C 0.5809(4) 0.5727(4) 0.9124(3) 0.103(2) Uani 1 1 d . .
H42A H 0.6354 0.5940 0.9425 0.154 Uiso 1 1 calc R .
H42B H 0.6090 0.5730 0.8726 0.154 Uiso 1 1 calc R .
H42C H 0.5247 0.5030 0.9216 0.154 Uiso 1 1 calc R .
N1 N 0.6918(2) 0.9671(2) 0.83280(18) 0.0658(10) Uani 1 1 d . .
C1 C 0.7418(2) 1.0503(3) 0.8431(2) 0.0564(10) Uani 1 1 d . .
C2 C 0.8052(3) 1.1590(3) 0.8585(3) 0.0885(17) Uani 1 1 d . .
H2A H 0.8252 1.2005 0.8217 0.133 Uiso 1 1 calc R .
H2B H 0.8672 1.1699 0.8797 0.133 Uiso 1 1 calc R .
H2C H 0.7658 1.1797 0.8843 0.133 Uiso 1 1 calc R .
N13 N 0.7402(4) 0.7938(4) 0.7500 0.099(2) Uani 1 2 d S .
O13 O 0.6488(2) 0.7810(3) 0.7500 0.0638(11) Uani 1 2 d S .
O23 O 0.7828(3) 0.7998(4) 0.7019(3) 0.147(2) Uani 1 1 d . .
Pr2 Pr 0.6667 0.3333 0.7500 0.03362(12) Uani 1 6 d S .
N11 N 0.5709(3) 0.4657(3) 0.7500 0.0457(10) Uani 1 2 d S .
O11 O 0.6667(2) 0.5021(2) 0.7500 0.0730(14) Uani 1 2 d S .
O21 O 0.5330(3) 0.5215(3) 0.7500 0.0594(10) Uani 1 2 d S .
O31 O 0.5173(3) 0.3694(3) 0.7500 0.0742(14) Uani 1 2 d S .
N14 N 0.6667 0.3333 0.6167(3) 0.0608(16) Uani 1 3 d S .
O14 O 0.730(2) 0.331(4) 0.6480(6) 0.143(11) Uani 0.33 1 d P .
O24 O 0.6667 0.3333 0.5630(3) 0.117(3) Uani 1 3 d S .
O34 O 0.602(2) 0.340(4) 0.6476(7) 0.142(10) Uani 0.33 1 d P .
Pr3 Pr 0.0000 1.0000 1.0000 0.0390(2) Uani 0.416(4) 6 d SP .
Co5 Co 0.0000 1.0000 1.0000 0.0390(2) Uani 0.584(4) 6 d SP .
N15 N 0.026(4) 0.845(2) 1.0010(12) 0.26(5) Uani 0.208(2) 1 d PD 1
O15 O 0.104(4) 0.830(4) 1.010(2) 0.32(4) Uani 0.208(2) 1 d PD 1
O25 O -0.048(5) 0.822(3) 0.9632(19) 0.29(4) Uani 0.208(2) 1 d PD 1
O35 O 0.0701(19) 0.8964(17) 1.0488(10) 0.107(8) Uani 0.208(2) 1 d PD 1
N16 N 0.0274(13) 0.8229(13) 0.9901(8) 0.071(6) Uani 0.292(2) 1 d PD 2
O16 O 0.0502(14) 0.7504(11) 0.9835(8) 0.124(7) Uani 0.292(2) 1 d PD 2
O26 O 0.094(3) 0.915(2) 0.9678(17) 0.33(3) Uani 0.292(2) 1 d PD 2
O36 O -0.0559(18) 0.8123(17) 1.0174(12) 0.134(12) Uani 0.292(2) 1 d PD 2
Cl1 Cl 0.0000 1.0000 0.8351(11) 0.121(12) Uani 0.1040(10) 3 d SP .
O1W O -0.0109(14) 0.9530(12) 0.8858(8) 0.069(5) Uani 0.20 1 d P .
Cl2 Cl 0.0000 1.0000 0.7695(19) 0.124(17) Uani 0.1040(10) 3 d SP .
O2W O 0.0000 1.0000 0.7500 0.13(4) Uani 0.25 6 d SP .

loop_
_atom_site_aniso_label
_atom_site_aniso_U_11
_atom_site_aniso_U_22
_atom_site_aniso_U_33
_atom_site_aniso_U_23
_atom_site_aniso_U_13
_atom_site_aniso_U_12
Pr1 0.01692(11) 0.01692(11) 0.0572(3) 0.000 0.000 0.00846(6)
Co 0.0264(2) 0.0288(2) 0.0885(4) -0.0043(2) -0.0152(2) 0.01148(16)
O1 0.0196(12) 0.0192(12) 0.077(2) 0.000 0.000 0.0084(10)
O12 0.0287(10) 0.0279(10) 0.0693(16) 0.0026(10) -0.0048(10) 0.0148(8)
O22 0.0414(12) 0.0466(13) 0.082(2) 0.0202(13) 0.0019(12) 0.0225(11)
N12 0.053(2) 0.076(2) 0.135(4) 0.023(3) -0.040(2) 0.0191(18)
C12 0.0370(16) 0.0433(18) 0.074(3) 0.0081(17) -0.0018(16) 0.0260(15)
C22 0.0458(19) 0.053(2) 0.078(3) 0.0070(19) -0.0107(19) 0.0295(17)
C32 0.088(4) 0.124(5) 0.093(4) -0.019(4) -0.013(4) 0.047(4)
C42 0.078(3) 0.111(4) 0.155(6) -0.032(4) -0.049(3) 0.074(3)
N1 0.0361(15) 0.0389(16) 0.112(3) -0.0004(17) -0.0230(17) 0.0108(13)
C1 0.0316(16) 0.0390(18) 0.087(3) 0.0079(18) -0.0070(17) 0.0088(14)
C2 0.050(2) 0.037(2) 0.152(5) -0.006(3) -0.009(3) 0.0021(17)
N13 0.044(3) 0.065(3) 0.196(8) 0.000 0.000 0.032(3)
O13 0.0233(15) 0.0412(18) 0.129(4) 0.000 0.000 0.0181(14)
O23 0.052(2) 0.185(5) 0.207(5) -0.071(4) 0.011(3) 0.061(3)
Pr2 0.02346(12) 0.02346(12) 0.0539(3) 0.000 0.000 0.01173(6)
N11 0.0298(18) 0.0337(18) 0.078(3) 0.000 0.000 0.0190(15)
O11 0.0293(16) 0.0320(17) 0.162(5) 0.000 0.000 0.0182(14)
O21 0.0415(17) 0.0400(17) 0.107(3) 0.000 0.000 0.0280(15)
O31 0.0311(17) 0.0340(17) 0.160(5) 0.000 0.000 0.0180(15)
N14 0.058(2) 0.058(2) 0.066(5) 0.000 0.000 0.0291(12)
O14 0.112(12) 0.36(3) 0.055(9) 0.04(2) 0.025(12) 0.19(2)
O24 0.151(4) 0.151(4) 0.050(4) 0.000 0.000 0.075(2)
O34 0.141(14) 0.32(3) 0.059(10) -0.04(2) -0.032(12) 0.19(2)
Pr3 0.0368(3) 0.0368(3) 0.0433(4) 0.000 0.000 0.01839(14)
Co5 0.0368(3) 0.0368(3) 0.0433(4) 0.000 0.000 0.01839(14)
N15 0.69(15) 0.17(4) 0.07(2) -0.09(3) -0.16(5) 0.33(7)
O15 0.51(10) 0.21(4) 0.22(5) 0.14(4) 0.31(7) 0.17(5)
O25 0.63(11) 0.25(5) 0.18(4) -0.20(4) -0.28(6) 0.36(7)
O35 0.114(19) 0.111(16) 0.11(2) 0.049(15) -0.020(15) 0.068(15)
N16 0.085(11) 0.052(9) 0.088(15) 0.036(9) 0.050(11) 0.043(8)
O16 0.191(15) 0.095(9) 0.153(14) 0.082(10) 0.121(12) 0.123(11)
O26 0.61(7) 0.30(4) 0.32(5) 0.28(4) 0.40(5) 0.41(5)
O36 0.176(19) 0.070(10) 0.19(2) 0.065(14) 0.14(2) 0.088(13)
Cl1 0.16(2) 0.16(2) 0.037(13) 0.000 0.000 0.081(10)
O1W 0.054(9) 0.101(14) 0.072(10) -0.040(8) -0.021(8) 0.054(13)
Cl2 0.16(3) 0.16(3) 0.047(15) 0.000 0.000 0.082(13)
O2W 0.032(11) 0.032(11) 0.32(14) 0.000 0.000 0.016(6)

loop_
_atom_type_symbol
_atom_type_description
_atom_type_scat_dispersion_real
_atom_type_scat_dispersion_imag
_atom_type_scat_source
C C 0.0033 0.0016 'International Tables Vol C Tables 4.2.6.8 and 6.1.1.4'
H H 0.0000 0.0000 'International Tables Vol C Tables 4.2.6.8 and 6.1.1.4'
N N 0.0061 0.0033 'International Tables Vol C Tables 4.2.6.8 and 6.1.1.4'
O O 0.0106 0.0060 'International Tables Vol C Tables 4.2.6.8 and 6.1.1.4'
Co Co 0.3494 0.9721 'International Tables Vol C Tables 4.2.6.8 and 6.1.1.4'
Pr Pr -0.2180 2.8214 'International Tables Vol C Tables 4.2.6.8 and 6.1.1.4'
Cl Cl 0.1484 0.1585 'International Tables Vol C Tables 4.2.6.8 and 6.1.1.4'

loop_
_geom_angle_atom_site_label_1
_geom_angle_atom_site_label_2
_geom_angle_atom_site_label_3
_geom_angle
_geom_angle_site_symmetry_1
_geom_angle_site_symmetry_3
O12 Pr1 O12 76.20(9) 10_557 12_567
O12 Pr1 O12 76.20(9) 10_557 11_667
O12 Pr1 O12 76.20(9) 12_567 11_667
O12 Pr1 O12 89.13(11) 10_557 .
O12 Pr1 O12 138.26(4) 12_567 .
O12 Pr1 O12 138.26(4) 11_667 .
O12 Pr1 O12 138.26(4) 10_557 3_565
O12 Pr1 O12 89.13(11) 12_567 3_565
O12 Pr1 O12 138.26(4) 11_667 3_565
O12 Pr1 O12 76.19(9) . 3_565
O12 Pr1 O12 138.26(4) 10_557 2_665
O12 Pr1 O12 138.26(4) 12_567 2_665
O12 Pr1 O12 89.13(11) 11_667 2_665
O12 Pr1 O12 76.19(8) . 2_665
O12 Pr1 O12 76.20(8) 3_565 2_665
O12 Pr1 O1 70.19(6) 10_557 3_565
O12 Pr1 O1 68.08(6) 12_567 3_565
O12 Pr1 O1 135.41(6) 11_667 3_565
O12 Pr1 O1 70.19(6) . 3_565
O12 Pr1 O1 68.08(6) 3_565 3_565
O12 Pr1 O1 135.41(5) 2_665 3_565
O12 Pr1 O1 135.41(6) 10_557 2_665
O12 Pr1 O1 70.19(6) 12_567 2_665
O12 Pr1 O1 68.08(6) 11_667 2_665
O12 Pr1 O1 135.41(5) . 2_665
O12 Pr1 O1 70.19(6) 3_565 2_665
O12 Pr1 O1 68.08(6) 2_665 2_665
O1 Pr1 O1 119.999(2) 3_565 2_665
O12 Pr1 O1 68.08(6) 10_557 .
O12 Pr1 O1 135.41(6) 12_567 .
O12 Pr1 O1 70.19(6) 11_667 .
O12 Pr1 O1 68.08(6) . .
O12 Pr1 O1 135.41(6) 3_565 .
O12 Pr1 O1 70.19(6) 2_665 .
O1 Pr1 O1 120.001(1) 3_565 .
O1 Pr1 O1 120.000(1) 2_665 .
O12 Pr1 Co 81.73(6) 10_557 .
O12 Pr1 Co 157.44(5) 12_567 .
O12 Pr1 Co 103.11(5) 11_667 .
O12 Pr1 Co 35.42(5) . .
O12 Pr1 Co 104.62(6) 3_565 .
O12 Pr1 Co 63.64(5) 2_665 .
O1 Pr1 Co 100.17(5) 3_565 .
O1 Pr1 Co 131.06(5) 2_665 .
O1 Pr1 Co 33.55(3) . .
O12 Pr1 Co 157.44(5) 10_557 2_665
O12 Pr1 Co 103.11(5) 12_567 2_665
O12 Pr1 Co 81.72(6) 11_667 2_665
O12 Pr1 Co 104.63(6) . 2_665
O12 Pr1 Co 63.64(5) 3_565 2_665
O12 Pr1 Co 35.42(5) 2_665 2_665
O1 Pr1 Co 131.06(5) 3_565 2_665
O1 Pr1 Co 100.17(5) . 2_665
Co Pr1 Co 99.042(19) . 2_665
O12 Pr1 Co 35.42(5) 10_557 10_557
O12 Pr1 Co 104.62(6) 12_567 10_557
O12 Pr1 Co 63.64(5) 11_667 10_557
O12 Pr1 Co 81.73(6) . 10_557
O12 Pr1 Co 157.44(5) 3_565 10_557
O12 Pr1 Co 103.12(5) 2_665 10_557
O1 Pr1 Co 100.17(5) 3_565 10_557
O1 Pr1 Co 131.06(5) 2_665 10_557
O1 Pr1 Co 33.55(3) . 10_557
Co Pr1 Co 57.12(3) . 10_557
Co Pr1 Co 127.901(8) 2_665 10_557
O1 Co N1 99.30(13) . .
O1 Co N12 159.12(15) . .
N1 Co N12 98.43(13) . .
O1 Co O22 92.63(10) . 2_665
N1 Co O22 87.48(12) . 2_665
N12 Co O22 99.09(17) . 2_665
O1 Co O12 85.05(10) . .
N1 Co O12 174.74(13) . .
N12 Co O12 77.91(12) . .
O22 Co O12 89.36(9) 2_665 .
O1 Co O13 73.64(9) . .
N1 Co O13 92.27(14) . .
N12 Co O13 94.74(16) . .
O22 Co O13 166.05(10) 2_665 .
O12 Co O13 91.81(11) . .
O1 Co Pr1 43.07(7) . .
N1 Co Pr1 140.31(9) . .
N12 Co Pr1 121.11(10) . .
O22 Co Pr1 83.32(7) 2_665 .
O12 Co Pr1 43.20(6) . .
O13 Co Pr1 88.03(7) . .
Co O1 Co 114.60(13) . 10_557
Co O1 Pr1 103.38(8) . .
Co O1 Pr1 103.38(8) 10_557 .
Co O1 H1 111.6 . .
Co O1 H1 111.6 10_557 .
Pr1 O1 H1 111.6 . .
C12 O12 Co 118.3(2) . .
C12 O12 Pr1 139.1(2) . .
Co O12 Pr1 101.37(8) . .
C12 O22 Co 127.4(3) . 3_565
C22 N12 Co 115.2(2) . .
C22 N12 H12A 108.5 . .
Co N12 H12A 108.5 . .
C22 N12 H12B 108.5 . .
Co N12 H12B 108.5 . .
H12A N12 H12B 107.5 . .
O22 C12 O12 124.9(3) . .
O22 C12 C22 117.4(3) . .
O12 C12 C22 117.7(3) . .
N12 C22 C32 108.2(4) . .
N12 C22 C42 110.6(4) . .
C32 C22 C42 112.4(5) . .
N12 C22 C12 109.1(3) . .
C32 C22 C12 108.4(4) . .
C42 C22 C12 107.9(3) . .
C22 C32 H32A 109.5 . .
C22 C32 H32B 109.5 . .
H32A C32 H32B 109.5 . .
C22 C32 H32C 109.5 . .
H32A C32 H32C 109.5 . .
H32B C32 H32C 109.5 . .
C22 C42 H42A 109.5 . .
C22 C42 H42B 109.5 . .
H42A C42 H42B 109.5 . .
C22 C42 H42C 109.5 . .
H42A C42 H42C 109.5 . .
H42B C42 H42C 109.5 . .
C1 N1 Co 165.7(4) . .
N1 C1 C2 177.9(5) . .
C1 C2 H2A 109.5 . .
C1 C2 H2B 109.5 . .
H2A C2 H2B 109.5 . .
C1 C2 H2C 109.5 . .
H2A C2 H2C 109.5 . .
H2B C2 H2C 109.5 . .
O23 N13 O23 121.8(7) 10_557 .
O23 N13 O13 119.1(3) 10_557 .
O23 N13 O13 119.1(3) . .
N13 O13 Co 126.68(13) . .
N13 O13 Co 126.68(13) . 10_557
O14 Pr2 O14 157.6(3) 11_657 .
O14 Pr2 O14 134.2(6) 10_557 .
O14 Pr2 O14 157.6(3) 12_667 .
O14 Pr2 O14 134.2(6) 11_657 2_655
O14 Pr2 O14 157.6(3) 10_557 2_655
O14 Pr2 O14 157.6(3) 11_657 3_665
O14 Pr2 O14 157.6(3) 10_557 3_665
O14 Pr2 O14 134.2(6) 12_667 3_665
O14 Pr2 O34 178.3(4) . 10_557
O14 Pr2 O34 139.1(4) 2_655 10_557
O14 Pr2 O34 140.4(5) 3_665 10_557
O14 Pr2 O34 139.1(4) . 12_667
O14 Pr2 O34 140.4(5) 2_655 12_667
O14 Pr2 O34 178.3(4) 3_665 12_667
O14 Pr2 O34 140.4(5) . 11_657
O14 Pr2 O34 178.3(4) 2_655 11_657
O14 Pr2 O34 139.1(4) 3_665 11_657
O34 Pr2 O34 41.2(6) 10_557 11_657
O34 Pr2 O34 41.2(6) 12_667 11_657
O14 Pr2 O34 139.1(4) 11_657 .
O14 Pr2 O34 178.3(4) 10_557 .
O14 Pr2 O34 140.4(5) 12_667 .
O34 Pr2 O34 132.0(8) 10_557 .
O34 Pr2 O34 156.6(4) 12_667 .
O34 Pr2 O34 156.6(4) 11_657 .
O14 Pr2 O34 140.4(5) 11_657 3_665
O14 Pr2 O34 139.1(4) 10_557 3_665
O14 Pr2 O34 178.3(4) 12_667 3_665
O34 Pr2 O34 156.6(4) 10_557 3_665
O34 Pr2 O34 132.0(8) 12_667 3_665
O34 Pr2 O34 156.6(4) 11_657 3_665
O14 Pr2 O34 178.3(4) 11_657 2_655
O14 Pr2 O34 140.4(5) 10_557 2_655
O14 Pr2 O34 139.1(4) 12_667 2_655
O14 Pr2 O34 21.8(5) 3_665 2_655
O34 Pr2 O34 156.6(4) 10_557 2_655
O34 Pr2 O34 156.6(4) 12_667 2_655
O34 Pr2 O34 132.0(8) 11_657 2_655
O21 N11 O31 122.6(4) . .
O21 N11 O11 121.5(4) . .
O31 N11 O11 115.9(3) . .
O21 N11 Pr2 178.9(3) . .
O14 N14 O24 126.0(7) 2_655 .
O14 N14 O24 126.0(7) . .
O14 N14 O24 126.0(7) 3_665 .
O14 N14 O34 109.8(9) 3_665 3_665
O24 N14 O34 124.2(8) . 3_665
O14 N14 O34 109.8(9) 2_655 2_655
O24 N14 O34 124.2(7) . 2_655
O34 N14 O34 91.5(10) 3_665 2_655
O14 N14 O34 45.9(10) 2_655 .
O14 N14 O34 109.8(9) . .
O24 N14 O34 124.2(8) . .
O34 N14 O34 91.5(10) 3_665 .
O34 N14 O34 91.5(10) 2_655 .
O24 N14 Pr2 180.000(2) . .
O34 O14 O34 126(2) 3_665 2_655
O34 O14 N14 69.3(13) 3_665 .
O34 O14 N14 66.7(14) 2_655 .
O34 O14 O14 91.0(12) 2_655 2_655
O34 O14 O14 94.5(12) 3_665 3_665
N14 O14 O14 45.5(5) . 3_665
O14 O14 O14 60.001(15) 2_655 3_665
O34 O14 Pr2 80.8(16) 3_665 .
O34 O14 Pr2 79.6(13) 2_655 .
N14 O14 Pr2 103.1(7) . .
O14 O14 Pr2 70.3(2) 2_655 .
O14 O14 Pr2 70.3(2) 3_665 .
O14 O34 O14 114(2) 2_655 3_665
O14 O34 N14 64.8(15) 2_655 .
O14 O34 N14 62.6(12) 3_665 .
O14 O34 O34 85.8(10) 3_665 3_665
O14 O34 O34 88.6(13) 2_655 2_655
N14 O34 Pr2 100.2(9) . .
O26 Pr3 O26 111.6(8) 2_675 .
O26 Pr3 O26 180.00(2) 7_577 .
O26 Pr3 O26 179.997(8) 2_675 8_457
O26 Pr3 O26 111.6(8) 7_577 8_457
O26 Pr3 O26 111.6(8) 2_675 3_465
O26 Pr3 O26 111.6(8) . 3_465
O26 Pr3 O26 111.6(8) 7_577 9_667
O26 Pr3 O26 111.6(8) 8_457 9_667
O26 Pr3 O26 179.998(6) 3_465 9_667
O26 Pr3 O35 136.4(10) . 7_577
O26 Pr3 O35 131.2(8) 8_457 7_577
O26 Pr3 O35 116.8(11) 9_667 7_577
O26 Pr3 O35 136.4(9) 2_675 8_457
O26 Pr3 O35 116.8(12) 7_577 8_457
O26 Pr3 O35 131.2(8) 9_667 8_457
O35 Pr3 O35 102.6(7) 7_577 8_457
O26 Pr3 O35 131.2(8) 7_577 9_667
O26 Pr3 O35 116.8(11) 8_457 9_667
O26 Pr3 O35 136.4(9) 3_465 9_667
O35 Pr3 O35 102.6(7) 7_577 9_667
O35 Pr3 O35 102.6(7) 8_457 9_667
O26 Pr3 O35 131.2(8) 2_675 .
O26 Pr3 O35 136.4(10) 7_577 .
O26 Pr3 O35 116.8(11) 3_465 .
O26 Pr3 O35 63.2(11) 9_667 .
O35 Pr3 O35 180.000(12) 7_577 .
O35 Pr3 O35 77.4(7) 8_457 .
O35 Pr3 O35 77.4(7) 9_667 .
O26 Pr3 O35 116.8(11) 2_675 3_465
O26 Pr3 O35 131.2(8) . 3_465
O26 Pr3 O35 136.4(10) 9_667 3_465
O35 Pr3 O35 179.999(4) 9_667 3_465
O35 Pr3 O35 102.6(7) . 3_465
O26 Pr3 O35 116.8(12) . 2_675
O26 Pr3 O35 136.4(9) 8_457 2_675
O26 Pr3 O35 131.2(8) 3_465 2_675
O35 Pr3 O35 180.0(9) 8_457 2_675
O35 Pr3 O35 102.6(7) . 2_675
O35 Pr3 O35 102.6(7) 3_465 2_675
O35 O25 O15 63(4) 8_457 8_457
N15 O25 O15 113(3) . 8_457
O35 O25 Pr3 79(2) 8_457 .
N15 O25 Pr3 75.7(17) . .
N15 O25 Pr3 69.9(12) 8_457 .
O15 O25 Pr3 112(2) 8_457 .
O25 O35 N15 106(3) 9_667 .
O25 O35 O15 86(5) 9_667 .
O25 O35 Pr3 81(2) 9_667 .
N15 O35 Pr3 76.4(16) . .
O15 O35 Pr3 120.7(19) . .
O16 N16 O36 125.2(16) . .
O16 N16 O26 117.1(14) . .
O36 N16 O26 117.7(15) . .
O16 N16 O36 113.1(14) . 9_667
O36 N16 O36 119(2) . 9_667
O16 N16 Pr3 173.5(12) . .
O36 O26 N16 119(4) 9_667 .
O36 O26 Pr3 93(3) 9_667 .
N16 O26 Pr3 96.2(12) . .
O26 O36 N16 162(5) 8_457 .
N16 O36 N16 147(2) . 8_457
O26 O36 Pr3 73(3) 8_457 .
N16 O36 Pr3 91.5(12) . .
N16 O36 Pr3 83.4(8) 8_457 .

loop_
_geom_bond_atom_site_label_1
_geom_bond_atom_site_label_2
_geom_bond_distance
_geom_bond_site_symmetry_2
Pr1 O12 2.480(2) 10_557
Pr1 O12 2.480(2) 12_567
Pr1 O12 2.480(2) 11_667
Pr1 O12 2.480(2) .
Pr1 O12 2.480(2) 3_565
Pr1 O12 2.480(2) 2_665
Pr1 O1 2.492(3) 3_565
Pr1 O1 2.492(3) 2_665
Pr1 O1 2.492(3) .
Pr1 Co 3.5509(9) .
Pr1 Co 3.5510(9) 2_665
Pr1 Co 3.5509(9) 10_557
Co O1 2.0174(16) .
Co N1 2.080(3) .
Co N12 2.081(4) .
Co O22 2.095(3) 2_665
Co O12 2.099(2) .
Co O13 2.258(2) .
O1 Co 2.0175(16) 10_557
O1 H1 1.0000 .
O12 C12 1.268(4) .
O22 C12 1.245(4) .
O22 Co 2.095(3) 3_565
N12 C22 1.481(5) .
N12 H12A 0.9200 .
N12 H12B 0.9200 .
C12 C22 1.538(5) .
C22 C32 1.484(8) .
C22 C42 1.517(5) .
C32 H32A 0.9800 .
C32 H32B 0.9800 .
C32 H32C 0.9800 .
C42 H42A 0.9800 .
C42 H42B 0.9800 .
C42 H42C 0.9800 .
N1 C1 1.110(4) .
C1 C2 1.457(5) .
C2 H2A 0.9800 .
C2 H2B 0.9800 .
C2 H2C 0.9800 .
N13 O23 1.228(5) 10_557
N13 O23 1.228(5) .
N13 O13 1.283(6) .
O13 Co 2.258(2) 10_557
Pr2 O14 2.469(14) 11_657
Pr2 O14 2.469(14) 10_557
Pr2 O14 2.469(14) 12_667
Pr2 O14 2.469(14) .
Pr2 O14 2.469(14) 2_655
Pr2 O14 2.469(14) 3_665
Pr2 O34 2.498(15) 10_557
Pr2 O34 2.498(15) 12_667
Pr2 O34 2.498(15) 11_657
Pr2 O34 2.498(15) .
Pr2 O34 2.498(15) 3_665
Pr2 O34 2.498(15) 2_655
N11 O21 1.222(4) .
N11 O31 1.251(5) .
N11 O11 1.254(5) .
N14 O14 1.186(14) 2_655
N14 O14 1.186(14) .
N14 O14 1.186(14) 3_665
N14 O24 1.198(9) .
N14 O34 1.227(17) 3_665
N14 O34 1.227(17) 2_655
N14 O34 1.227(17) .
O14 O34 0.94(2) 3_665
O14 O34 1.035(18) 2_655
O14 O14 1.663(19) 2_655
O14 O14 1.663(19) 3_665
O34 O14 0.94(2) 2_655
O34 O14 1.035(18) 3_665
O34 O34 1.76(3) 3_665
O34 O34 1.76(3) 2_655
Pr3 O26 2.42(2) 2_675
Pr3 O26 2.42(2) 7_577
Pr3 O26 2.42(2) .
Pr3 O26 2.42(2) 8_457
Pr3 O26 2.42(2) 3_465
Pr3 O26 2.42(2) 9_667
Pr3 O35 2.513(19) 7_577
Pr3 O35 2.513(19) 8_457
Pr3 O35 2.513(19) 9_667
Pr3 O35 2.514(19) .
Pr3 O35 2.514(19) 3_465
Pr3 O35 2.514(19) 2_675
N15 O35 1.286(19) .
N15 O25 1.296(19) .
N15 O15 1.30(2) .
N15 O25 1.77(5) 9_667
O15 O35 1.58(5) .
O15 O25 1.77(9) 9_667
O25 O35 0.91(4) 8_457
O25 N15 1.77(5) 8_457
O25 O15 1.77(9) 8_457
O35 O25 0.91(4) 9_667
N16 O16 1.298(15) .
N16 O36 1.324(15) .
N16 O26 1.331(19) .
N16 O36 1.71(3) 9_667
O26 O36 0.61(5) 9_667
O36 O26 0.61(5) 8_457
O36 N16 1.71(3) 8_457
Cl1 O1W 1.30(3) .
Cl1 O1W 1.30(3) 3_465
Cl1 O1W 1.30(3) 2_675
Cl1 Cl2 1.46(5) .
Cl1 O2W 1.90(3) .
Cl1 Cl2 2.33(5) 10_557
O1W O1W 1.10(2) 3_465
O1W O1W 1.10(2) 2_675
Cl2 Cl2 0.87(9) 10_557
Cl2 Cl1 2.33(5) 10_557
O2W Cl2 0.44(4) 10_557
O2W Cl1 1.90(3) 10_557

loop_
_geom_torsion_atom_site_label_1
_geom_torsion_atom_site_label_2
_geom_torsion_atom_site_label_3
_geom_torsion_atom_site_label_4
_geom_torsion
_geom_torsion_site_symmetry_1
_geom_torsion_site_symmetry_4
O12 Pr1 Co O1 62.40(11) 10_557 .
O12 Pr1 Co O1 74.29(16) 12_567 .
O12 Pr1 Co O1 -11.25(11) 11_667 .
O12 Pr1 Co O1 162.66(13) . .
O12 Pr1 Co O1 -159.75(10) 3_565 .
O12 Pr1 Co O1 -93.61(11) 2_665 .
O1 Pr1 Co O1 130.44(6) 3_565 .
O1 Pr1 Co O1 -83.47(5) 2_665 .
Co Pr1 Co O1 -94.79(10) 2_665 .
Co Pr1 Co O1 34.84(9) 10_557 .
O12 Pr1 Co N1 85.67(18) 10_557 .
O12 Pr1 Co N1 97.6(2) 12_567 .
O12 Pr1 Co N1 12.02(18) 11_667 .
O12 Pr1 Co N1 -174.1(2) . .
O12 Pr1 Co N1 -136.48(18) 3_565 .
O12 Pr1 Co N1 -70.35(19) 2_665 .
O1 Pr1 Co N1 153.71(18) 3_565 .
O1 Pr1 Co N1 -60.20(19) 2_665 .
O1 Pr1 Co N1 23.3(2) . .
Co Pr1 Co N1 -71.52(18) 2_665 .
Co Pr1 Co N1 58.11(18) 10_557 .
O12 Pr1 Co N12 -99.86(18) 10_557 .
O12 Pr1 Co N12 -88.0(2) 12_567 .
O12 Pr1 Co N12 -173.52(18) 11_667 .
O12 Pr1 Co N12 0.39(19) . .
O12 Pr1 Co N12 37.98(17) 3_565 .
O12 Pr1 Co N12 104.12(18) 2_665 .
O1 Pr1 Co N12 -31.82(17) 3_565 .
O1 Pr1 Co N12 114.27(18) 2_665 .
O1 Pr1 Co N12 -162.3(2) . .
Co Pr1 Co N12 102.95(17) 2_665 .
Co Pr1 Co N12 -127.42(17) 10_557 .
O12 Pr1 Co O22 163.52(9) 10_557 2_665
O12 Pr1 Co O22 175.41(15) 12_567 2_665
O12 Pr1 Co O22 89.87(10) 11_667 2_665
O12 Pr1 Co O22 -96.22(12) . 2_665
O12 Pr1 Co O22 -58.63(9) 3_565 2_665
O12 Pr1 Co O22 7.51(9) 2_665 2_665
O1 Pr1 Co O22 -128.43(8) 3_565 2_665
O1 Pr1 Co O22 17.65(9) 2_665 2_665
O1 Pr1 Co O22 101.12(12) . 2_665
Co Pr1 Co O22 6.34(8) 2_665 2_665
Co Pr1 Co O22 135.96(8) 10_557 2_665
O12 Pr1 Co O12 -100.26(14) 10_557 .
O12 Pr1 Co O12 -88.4(2) 12_567 .
O12 Pr1 Co O12 -173.91(6) 11_667 .
O12 Pr1 Co O12 37.59(10) 3_565 .
O12 Pr1 Co O12 103.73(15) 2_665 .
O1 Pr1 Co O12 -32.21(10) 3_565 .
O1 Pr1 Co O12 113.87(11) 2_665 .
O1 Pr1 Co O12 -162.66(13) . .
Co Pr1 Co O12 102.56(9) 2_665 .
Co Pr1 Co O12 -127.82(9) 10_557 .
O12 Pr1 Co O13 -5.51(9) 10_557 .
O12 Pr1 Co O13 6.37(15) 12_567 .
O12 Pr1 Co O13 -79.17(9) 11_667 .
O12 Pr1 Co O13 94.74(12) . .
O12 Pr1 Co O13 132.33(9) 3_565 .
O12 Pr1 Co O13 -161.53(9) 2_665 .
O1 Pr1 Co O13 62.53(8) 3_565 .
O1 Pr1 Co O13 -151.38(9) 2_665 .
O1 Pr1 Co O13 -67.92(12) . .
Co Pr1 Co O13 -162.70(7) 2_665 .
Co Pr1 Co O13 -33.07(8) 10_557 .
N1 Co O1 Co 83.06(15) . 10_557
N12 Co O1 Co -64.7(4) . 10_557
O22 Co O1 Co 170.94(12) 2_665 10_557
O12 Co O1 Co -99.93(13) . 10_557
O13 Co O1 Co -6.58(13) . 10_557
Pr1 Co O1 Co -111.75(16) . 10_557
N1 Co O1 Pr1 -165.19(12) . .
N12 Co O1 Pr1 47.0(4) . .
O22 Co O1 Pr1 -77.31(10) 2_665 .
O12 Co O1 Pr1 11.82(9) . .
O13 Co O1 Pr1 105.17(12) . .
O12 Pr1 O1 Co -109.03(12) 10_557 .
O12 Pr1 O1 Co -148.26(7) 12_567 .
O12 Pr1 O1 Co 168.35(11) 11_667 .
O12 Pr1 O1 Co -10.73(8) . .
O12 Pr1 O1 Co 28.49(15) 3_565 .
O12 Pr1 O1 Co 71.89(9) 2_665 .
O1 Pr1 O1 Co -59.88(8) 3_565 .
O1 Pr1 O1 Co 120.12(8) 2_665 .
Co Pr1 O1 Co 91.06(9) 2_665 .
Co Pr1 O1 Co -119.76(16) 10_557 .
O12 Pr1 O1 Co 10.73(8) 10_557 10_557
O12 Pr1 O1 Co -28.49(15) 12_567 10_557
O12 Pr1 O1 Co -71.89(9) 11_667 10_557
O12 Pr1 O1 Co 109.03(12) . 10_557
O12 Pr1 O1 Co 148.26(7) 3_565 10_557
O12 Pr1 O1 Co -168.35(11) 2_665 10_557
O1 Pr1 O1 Co 59.88(8) 3_565 10_557
O1 Pr1 O1 Co -120.12(8) 2_665 10_557
Co Pr1 O1 Co 119.76(16) . 10_557
Co Pr1 O1 Co -149.18(7) 2_665 10_557
O1 Co O12 C12 178.4(2) . .
N12 Co O12 C12 10.5(3) . .
O22 Co O12 C12 -89.0(3) 2_665 .
O13 Co O12 C12 104.9(2) . .
Pr1 Co O12 C12 -169.9(3) . .
O1 Co O12 Pr1 -11.79(9) . .
N12 Co O12 Pr1 -179.66(17) . .
O22 Co O12 Pr1 80.90(11) 2_665 .
O13 Co O12 Pr1 -85.20(9) . .
O12 Pr1 O12 C12 -116.8(3) 10_557 .
O12 Pr1 O12 C12 -48.9(3) 12_567 .
O12 Pr1 O12 C12 175.2(3) 11_667 .
O12 Pr1 O12 C12 23.7(4) 3_565 .
O12 Pr1 O12 C12 102.6(3) 2_665 .
O1 Pr1 O12 C12 -47.6(3) 3_565 .
O1 Pr1 O12 C12 65.4(4) 2_665 .
O1 Pr1 O12 C12 176.5(4) . .
Co Pr1 O12 C12 166.3(4) . .
Co Pr1 O12 C12 81.3(3) 2_665 .
Co Pr1 O12 C12 -151.6(3) 10_557 .
O12 Pr1 O12 Co 76.88(10) 10_557 .
O12 Pr1 O12 Co 144.83(11) 12_567 .
O12 Pr1 O12 Co 8.93(8) 11_667 .
O12 Pr1 O12 Co -142.57(8) 3_565 .
O12 Pr1 O12 Co -63.67(12) 2_665 .
O1 Pr1 O12 Co 146.10(10) 3_565 .
O1 Pr1 O12 Co -100.84(12) 2_665 .
O1 Pr1 O12 Co 10.23(7) . .
Co Pr1 O12 Co -85.03(8) 2_665 .
Co Pr1 O12 Co 42.10(7) 10_557 .
O1 Co N12 C22 -48.1(6) . .
N1 Co N12 C22 164.0(4) . .
O22 Co N12 C22 75.3(4) 2_665 .
O12 Co N12 C22 -12.1(3) . .
O13 Co N12 C22 -102.9(4) . .
Pr1 Co N12 C22 -12.4(4) . .
Co O22 C12 O12 7.2(5) 3_565 .
Co O22 C12 C22 -173.1(2) 3_565 .
Co O12 C12 O22 173.1(3) . .
Pr1 O12 C12 O22 8.4(6) . .
Co O12 C12 C22 -6.6(4) . .
Pr1 O12 C12 C22 -171.3(2) . .
Co N12 C22 C32 -105.6(4) . .
Co N12 C22 C42 130.8(4) . .
Co N12 C22 C12 12.2(5) . .
O22 C12 C22 N12 176.5(4) . .
O12 C12 C22 N12 -3.7(5) . .
O22 C12 C22 C32 -65.8(5) . .
O12 C12 C22 C32 114.0(4) . .
O22 C12 C22 C42 56.3(5) . .
O12 C12 C22 C42 -124.0(4) . .
O1 Co N1 C1 91.3(14) . .
N12 Co N1 C1 -99.8(14) . .
O22 Co N1 C1 -0.9(14) 2_665 .
O13 Co N1 C1 165.1(14) . .
Pr1 Co N1 C1 75.4(15) . .
O23 N13 O13 Co 20.3(8) 10_557 .
O23 N13 O13 Co -159.6(4) . .
O23 N13 O13 Co 159.6(4) 10_557 10_557
O23 N13 O13 Co -20.3(8) . 10_557
O1 Co O13 N13 153.6(4) . .
N1 Co O13 N13 54.5(4) . .
N12 Co O13 N13 -44.1(4) . .
O22 Co O13 N13 143.2(4) 2_665 .
O12 Co O13 N13 -122.1(4) . .
Pr1 Co O13 N13 -165.2(4) . .
O1 Co O13 Co 5.39(10) . 10_557
N1 Co O13 Co -93.64(13) . 10_557
N12 Co O13 Co 167.71(13) . 10_557
O22 Co O13 Co -4.9(5) 2_665 10_557
O12 Co O13 Co 89.69(11) . 10_557
Pr1 Co O13 Co 46.64(9) . 10_557
